data_4060008
loop_
_publ_author_name
'Tomotaka Okino'
'Yasutaka Hoashi'
'Tomihiro Furukawa'
'Xuenong Xu'
'Yoshiji Takemoto'

_publ_section_title
;
Enantio- and Diastereoselective Michael Reaction of 1,3-Dicarbonyl
Compounds to Nitroolefins Catalyzed by a Bifunctional Thiourea
;
_journal_name_full 'Journal of the American Chemical Society'
_journal_page_first 119
_journal_page_last 125
_journal_paper_doi 10.1021/ja044370p
_journal_volume 127
_journal_year 2005
_chemical_formula_moiety 'C16 H19 N O5'
_chemical_formula_sum 'C16 H19 N O5'
_chemical_formula_weight 305.33
_space_group_IT_number 4
_symmetry_cell_setting monoclinic
_symmetry_space_group_name_Hall 'P 2yb'
_symmetry_space_group_name_H-M 'P 1 21 1'
_cell_angle_alpha 90
_cell_angle_beta 106.80(4)
_cell_angle_gamma 90
_cell_formula_units_Z 2
_cell_length_a 8.34(1)
_cell_length_b 11.15(1)
_cell_length_c 8.538(8)
_cell_measurement_reflns_used 7300
_cell_measurement_temperature 296.1
_cell_measurement_theta_max 27.5
_cell_measurement_theta_min 3.0
_cell_volume 760(1)
_diffrn_detector_area_resol_mean 10.00
_diffrn_measured_fraction_theta_full 0.9984
_diffrn_measured_fraction_theta_max 0.9984
_diffrn_measurement_device_type 'Rigaku RAXIS-RAPID'
_diffrn_measurement_method \w
_diffrn_radiation_type 'Mo K\a'
_diffrn_radiation_wavelength 0.7107
_diffrn_reflns_av_R_equivalents 0.017
_diffrn_reflns_limit_h_max 10
_diffrn_reflns_limit_h_min -10
_diffrn_reflns_limit_k_max 14
_diffrn_reflns_limit_k_min -14
_diffrn_reflns_limit_l_max 11
_diffrn_reflns_limit_l_min -11
_diffrn_reflns_number 7523
_diffrn_reflns_theta_full 27.48
_diffrn_reflns_theta_max 27.48
_exptl_absorpt_coefficient_mu 0.099
_exptl_absorpt_correction_T_max 0.990
_exptl_absorpt_correction_T_min 0.831
_exptl_absorpt_correction_type multi-scan
_exptl_absorpt_process_details
;
    Higashi, T. (1995). Program for Absorption Correction.
    Rigaku Corporation, Tokyo, Japan.
;
_exptl_crystal_colour unknown
_exptl_crystal_density_diffrn 1.334
_exptl_crystal_density_meas ?
_exptl_crystal_density_method 'not measured'
_exptl_crystal_description unknown
_exptl_crystal_F_000 324.00
_exptl_crystal_size_max 0.50
_exptl_crystal_size_mid 0.40
_exptl_crystal_size_min 0.10
_refine_diff_density_max 0.88
_refine_diff_density_min -0.81
_refine_ls_abs_structure_details ?
_refine_ls_abs_structure_Flack ?
_refine_ls_extinction_coef ?
_refine_ls_extinction_method none
_refine_ls_goodness_of_fit_ref 0.922
_refine_ls_hydrogen_treatment refall
_refine_ls_number_parameters 218
_refine_ls_number_reflns 7506
_refine_ls_R_factor_gt 0.0290
_refine_ls_shift/su_max 0.0000
_refine_ls_structure_factor_coef F
_refine_ls_weighting_details 'w = 1/[0.0009Fo^2^ + 1.0000\s(Fo^2^)]'
_refine_ls_weighting_scheme calc
_refine_ls_wR_factor_ref 0.0400
_reflns_number_gt 6938
_reflns_number_total 7506
_reflns_threshold_expression F^2^>2.0\s(F^2^)
_cod_original_sg_symbol_H-M 'P 21'
_cod_database_code 4060008

loop_
_symmetry_equiv_pos_site_id
_symmetry_equiv_pos_as_xyz
1 +X,+Y,+Z
2 -X,1/2+Y,-Z

loop_
_atom_site_label
_atom_site_type_symbol
_atom_site_fract_x
_atom_site_fract_y
_atom_site_fract_z
_atom_site_U_iso_or_equiv
_atom_site_adp_type
_atom_site_occupancy
_atom_site_symmetry_multiplicity
_atom_site_calc_flag
_atom_site_refinement_flags
_atom_site_disorder_assembly
_atom_site_disorder_group
O(1) O 0.69009(9) -0.06239(5) -0.09377(7) 0.0216(2) Uani 1.00 1 d . . .
O(2) O 0.52518(8) 0.09422(6) -0.19893(7) 0.0202(2) Uani 1.00 1 d . . .
O(3) O 0.56386(9) 0.23124(6) 0.41142(7) 0.0271(2) Uani 1.00 1 d . . .
O(4) O 0.71120(9) 0.34759(5) 0.00431(8) 0.0234(2) Uani 1.00 1 d . . .
O(5) O 0.33481(9) 0.13557(7) 0.29411(8) 0.0295(2) Uani 1.00 1 d . . .
N(1) N 0.4694(1) 0.17910(7) 0.29406(9) 0.0206(2) Uani 1.00 1 d . . .
C(1) C 0.7555(1) 0.03433(8) 0.29375(9) 0.0141(2) Uani 1.00 1 d . . .
C(8) C 0.7664(1) 0.13522(7) 0.0228(1) 0.0145(2) Uani 1.00 1 d . . .
C(9) C 0.5209(1) 0.16893(8) 0.1398(1) 0.0182(2) Uani 1.00 1 d . . .
C(10) C 0.6501(1) -0.06480(8) 0.2782(1) 0.0183(2) Uani 1.00 1 d . . .
C(11) C 0.7083(1) 0.14253(7) 0.1816(1) 0.0143(2) Uani 1.00 1 d . . .
C(12) C 0.9519(1) 0.09695(8) 0.0657(1) 0.0177(2) Uani 1.00 1 d . . .
C(13) C 0.9447(1) -0.05976(8) 0.5326(1) 0.0221(2) Uani 1.00 1 d . . .
C(14) C 0.9033(1) 0.03496(8) 0.4228(1) 0.0181(2) Uani 1.00 1 d . . .
C(15) C 0.7558(1) 0.26072(8) -0.0568(1) 0.0173(2) Uani 1.00 1 d . . .
C(16) C 0.6882(1) -0.15799(8) 0.3903(1) 0.0214(2) Uani 1.00 1 d . . .
C(17) C 1.0046(1) 0.2273(1) -0.1555(1) 0.0272(2) Uani 1.00 1 d . . .
C(18) C 0.6603(1) 0.04296(8) -0.09520(9) 0.0154(2) Uani 1.00 1 d . . .
C(19) C 0.8214(1) 0.26895(8) -0.2046(1) 0.0242(2) Uani 1.00 1 d . . .
C(20) C 0.8350(1) -0.15559(8) 0.5180(1) 0.0224(2) Uani 1.00 1 d . . .
C(21) C 1.0203(1) 0.10212(9) -0.0822(1) 0.0234(2) Uani 1.00 1 d . . .
C(22) C 0.4160(1) 0.01310(8) -0.3147(1) 0.0286(3) Uani 1.00 1 d . . .
H(1) H 0.6145 -0.2261 0.3890 0.028 Uiso 1.00 1 c R . .
H(2) H 0.8659 -0.2208 0.5989 0.029 Uiso 1.00 1 c R . .
H(3) H 1.0540 -0.0576 0.6217 0.026 Uiso 1.00 1 c R . .
H(4) H 0.5457 -0.0671 0.1881 0.022 Uiso 1.00 1 c R . .
H(5) H 0.9803 0.1077 0.4412 0.021 Uiso 1.00 1 c R . .
H(6) H 0.9644 0.0098 0.1117 0.021 Uiso 1.00 1 c R . .
H(7) H 1.0161 0.1494 0.1507 0.020 Uiso 1.00 1 c R . .
H(8) H 0.9571 0.0427 -0.1655 0.028 Uiso 1.00 1 c R . .
H(9) H 1.1340 0.0763 -0.0478 0.028 Uiso 1.00 1 c R . .
H(10) H 1.0773 0.2827 -0.0726 0.033 Uiso 1.00 1 c R . .
H(11) H 1.0425 0.2284 -0.2545 0.033 Uiso 1.00 1 c R . .
H(12) H 0.8104 0.3523 -0.2337 0.029 Uiso 1.00 1 c R . .
H(13) H 0.7564 0.2143 -0.2959 0.029 Uiso 1.00 1 c R . .
H(14) H 0.7679 0.2118 0.2432 0.016 Uiso 1.00 1 c R . .
H(15) H 0.4888 0.2512 0.0860 0.023 Uiso 1.00 1 c R . .
H(16) H 0.4496 0.1019 0.0806 0.022 Uiso 1.00 1 c R . .
H(17) H 0.3698 -0.0549 -0.2556 0.030 Uiso 1.00 1 c R . .
H(18) H 0.4826 -0.0254 -0.3798 0.031 Uiso 1.00 1 c R . .
H(19) H 0.3202 0.0594 -0.3902 0.032 Uiso 1.00 1 c R . .

loop_
_atom_type_symbol
_atom_type_description
_atom_type_scat_dispersion_real
_atom_type_scat_dispersion_imag
_atom_type_scat_source
C C 0.003 0.002
;
International Tables for Crystallography
(1992, Vol. C, Tables 4.2.6.8 and 6.1.1.4)
;
H H 0.000 0.000
;
International Tables for Crystallography
(1992, Vol. C, Table 6.1.1.4)
;
O O 0.011 0.006
;
International Tables for Crystallography
(1992, Vol. C, Tables 4.2.6.8 and 6.1.1.4)
;
N N 0.006 0.003
;
International Tables for Crystallography
(1992, Vol. C, Tables 4.2.6.8 and 6.1.1.4)
;
